data_7047956
loop_
_publ_author_name
'Bispinghoff, Mark'
'Benk\>o, Zolt\'an'
'Gr\"utzmacher, Hansj\"org'
'Calvo, Fuencisla Delgado'
'Caporali, Maria'
'Peruzzini, Maurizio'

_publ_section_title
;
 Ruthenium mediated halogenation of white phosphorus: synthesis and
 reactivity of the unprecedented P<sub>4</sub>Cl<sub>2</sub> moiety.
;
_journal_issue 11
_journal_name_full 'Dalton transactions (Cambridge, England : 2003)'
_journal_page_first 3593
_journal_page_last 3600
_journal_paper_doi 10.1039/c8dt01840e
_journal_volume 48
_journal_year 2019
_chemical_formula_moiety 'C56 H96 P8 Ru4, 2(C4 H8 O)'
_chemical_formula_sum 'C64 H112 O2 P8 Ru4'
_chemical_formula_weight 1565.57
_space_group_crystal_system triclinic
_space_group_IT_number 2
_space_group_name_Hall '-P 1'
_space_group_name_H-M_alt 'P -1'
_symmetry_space_group_name_Hall '-P 1'
_symmetry_space_group_name_H-M 'P -1'
_atom_sites_solution_hydrogens geom
_atom_sites_solution_primary dual
_audit_creation_date 2016-11-02
_audit_creation_method
;
Olex2 1.2
(compiled 2016.09.09 svn.r3337 for OlexSys, GUI svn.r5227)
;
_audit_update_record
;
2018-01-05 deposited with the CCDC.
2018-11-05 downloaded from the CCDC.
;
_cell_angle_alpha 112.290(2)
_cell_angle_beta 107.073(2)
_cell_angle_gamma 90.803(2)
_cell_formula_units_Z 1
_cell_length_a 11.9212(3)
_cell_length_b 12.4576(3)
_cell_length_c 13.0288(3)
_cell_measurement_reflns_used 9724
_cell_measurement_temperature 104(2)
_cell_measurement_theta_max 32.1380
_cell_measurement_theta_min 3.2730
_cell_volume 1694.14(8)
_computing_cell_refinement 'CrysAlisPro 1.171.38.41 (Rigaku OD, 2015)'
_computing_data_collection 'CrysAlisPro 1.171.38.41 (Rigaku OD, 2015)'
_computing_data_reduction 'CrysAlisPro 1.171.38.41 (Rigaku OD, 2015)'
_computing_molecular_graphics 'Olex2 (Dolomanov et al., 2009)'
_computing_publication_material 'Olex2 (Dolomanov et al., 2009)'
_computing_structure_refinement 'XL (Sheldrick, 2008)'
_computing_structure_solution 'XS (Sheldrick, 2008)'
_diffrn_ambient_environment N~2~
_diffrn_ambient_temperature 104(2)
_diffrn_detector 'CCD plate'
_diffrn_detector_area_resol_mean 16.0839
_diffrn_detector_type Sapphire3
_diffrn_measured_fraction_theta_full 0.999
_diffrn_measured_fraction_theta_max 0.999
_diffrn_measurement_details
;
List of Runs (angles in degrees, time in seconds):

  # Type    Start    End  Width  t~exp~   \w     \q     \k     \f   Frames
#--------------------------------------------------------------------------
  1  \w    -40.00  43.00   1.00   50.00    --   26.86 -57.00 -60.00   83
  2  \w     20.00  69.00   1.00   50.00    --   26.86 -99.00  60.00   49
  3  \w      8.00  94.00   1.00   50.00    --   26.86  57.00-180.00   86
  4  \w     -9.00  69.00   1.00   50.00    --   26.86 -99.00 -90.00   78
  5  \w     42.00  69.00   1.00   50.00    --   26.86 -99.00-180.00   27
  6  \w    -16.00 100.00   1.00   50.00    --   26.86  19.00 120.00  116
  7  \w    -52.00 -25.00   1.00   50.00    --  -26.23  38.00  90.00   27
  8  \w    -42.00  48.00   1.00   50.00    --   26.86 -57.00 150.00   90
  9  \w      6.00  96.00   1.00   50.00    --   26.86  57.00 -60.00   90
;
_diffrn_measurement_device 'four-circle diffractometer'
_diffrn_measurement_device_type 'Xcalibur, Sapphire3'
_diffrn_measurement_method '\w scans'
_diffrn_orient_matrix_type 'CrysAlisPro convention (1999,Acta A55,543-557)'
_diffrn_orient_matrix_UB_11 -0.0377832000
_diffrn_orient_matrix_UB_12 -0.0536278000
_diffrn_orient_matrix_UB_13 -0.0376701000
_diffrn_orient_matrix_UB_21 0.0278729000
_diffrn_orient_matrix_UB_22 -0.0067478000
_diffrn_orient_matrix_UB_23 -0.0428404000
_diffrn_orient_matrix_UB_31 0.0418215000
_diffrn_orient_matrix_UB_32 -0.0307043000
_diffrn_orient_matrix_UB_33 0.0247184000
_diffrn_radiation_monochromator graphite
_diffrn_radiation_probe x-ray
_diffrn_radiation_type MoK\a
_diffrn_radiation_wavelength 0.71073
_diffrn_reflns_av_R_equivalents 0.0338
_diffrn_reflns_av_unetI/netI 0.0440
_diffrn_reflns_Laue_measured_fraction_full 0.999
_diffrn_reflns_Laue_measured_fraction_max 0.999
_diffrn_reflns_limit_h_max 15
_diffrn_reflns_limit_h_min -15
_diffrn_reflns_limit_k_max 16
_diffrn_reflns_limit_k_min -16
_diffrn_reflns_limit_l_max 17
_diffrn_reflns_limit_l_min -17
_diffrn_reflns_number 22671
_diffrn_reflns_point_group_measured_fraction_full 0.999
_diffrn_reflns_point_group_measured_fraction_max 0.999
_diffrn_reflns_theta_full 25.242
_diffrn_reflns_theta_max 28.282
_diffrn_reflns_theta_min 2.872
_diffrn_source 'fine-focus sealed X-ray tube'
_diffrn_source_type 'Enhance (Mo) X-ray Source'
_exptl_absorpt_coefficient_mu 1.104
_exptl_absorpt_correction_T_max 1.00000
_exptl_absorpt_correction_T_min 0.98209
_exptl_absorpt_correction_type multi-scan
_exptl_absorpt_process_details
;
CrysAlisPro 1.171.38.41 (Rigaku Oxford Diffraction, 2015)
Empirical absorption correction using spherical harmonics,
 implemented in SCALE3 ABSPACK scaling algorithm.
;
_exptl_crystal_colour 'clear dark red'
_exptl_crystal_density_diffrn 1.535
_exptl_crystal_description block
_exptl_crystal_F_000 808
_exptl_crystal_size_max 0.1
_exptl_crystal_size_mid 0.08
_exptl_crystal_size_min 0.06
_refine_diff_density_max 1.894
_refine_diff_density_min -1.185
_refine_diff_density_rms 0.105
_refine_ls_extinction_method none
_refine_ls_goodness_of_fit_ref 1.035
_refine_ls_hydrogen_treatment constr
_refine_ls_matrix_type full
_refine_ls_number_parameters 364
_refine_ls_number_reflns 8394
_refine_ls_number_restraints 0
_refine_ls_restrained_S_all 1.035
_refine_ls_R_factor_all 0.0465
_refine_ls_R_factor_gt 0.0339
_refine_ls_shift/su_max 0.001
_refine_ls_shift/su_mean 0.000
_refine_ls_structure_factor_coef Fsqd
_refine_ls_weighting_details 'w=1/[\s^2^(Fo^2^)+(0.0300P)^2^+1.7334P] where P=(Fo^2^+2Fc^2^)/3'
_refine_ls_weighting_scheme calc
_refine_ls_wR_factor_gt 0.0719
_refine_ls_wR_factor_ref 0.0766
_reflns_Friedel_coverage 0.000
_reflns_number_gt 6964
_reflns_number_total 8394
_reflns_threshold_expression 'I > 2\s(I)'
_cod_data_source_file c8dt01840e2.cif
_cod_data_source_block mb175smart
_cod_depositor_comments 'Adding full bibliography for 7047955--7047958.cif.'
_cod_database_code 7047956
_chemical_oxdiff_formula C32H56OP4Ru2
_shelx_space_group_comment
;
The symmetry employed for this shelxl refinement is uniquely defined
by the following loop, which should always be used as a source of
symmetry information in preference to the above space-group names.
They are only intended as comments.
;
_reflns_odcompleteness_completeness 99.91
_reflns_odcompleteness_iscentric 1
_reflns_odcompleteness_theta 30.44
_olex2_refinement_description
;
1. Fixed Uiso
 At 1.2 times of:
  All C(H,H) groups
 At 1.5 times of:
  All C(H,H,H) groups
2.a Secondary CH2 refined with riding coordinates:
 C21(H21a,H21b), C25(H25a,H25b), C26(H26a,H26b), C22(H22a,H22b), C23(H23a,
 H23b), C27(H27a,H27b), C31(H31a,H31b), C32(H32a,H32b), C29(H29a,H29b),
 C30(H30a,H30b)
2.b Idealised Me refined as rotating group:
 C6(H6a,H6b,H6c), C7(H7a,H7b,H7c), C17(H17a,H17b,H17c), C16(H16a,H16b,H16c),
 C18(H18a,H18b,H18c), C9(H9a,H9b,H9c), C8(H8a,H8b,H8c), C19(H19a,H19b,H19c),
 C20(H20a,H20b,H20c), C10(H10a,H10b,H10c), C28(H28a,H28b,H28c), C24(H24a,H24b,
 H24c)
;
_shelx_shelxl_version_number 2014/7
_olex2_submission_special_instructions 'No special instructions were received'
_oxdiff_exptl_absorpt_empirical_details
;
Empirical correction (ABSPACK) includes:
- Absorption correction using spherical harmonics
- Frame scaling
;
_oxdiff_exptl_absorpt_empirical_full_max 1.064
_oxdiff_exptl_absorpt_empirical_full_min 0.973

loop_
_space_group_symop_operation_xyz
'x, y, z'
'-x, -y, -z'

loop_
_atom_site_label
_atom_site_type_symbol
_atom_site_fract_x
_atom_site_fract_y
_atom_site_fract_z
_atom_site_U_iso_or_equiv
_atom_site_adp_type
_atom_site_occupancy
_atom_site_site_symmetry_order
_atom_site_calc_flag
_atom_site_refinement_flags_posn
Ru1 Ru 0.51376(2) 0.82311(2) 0.51367(2) 0.01169(6) Uani 1 1 d .
Ru2 Ru 0.33496(2) 0.83109(2) 0.22309(2) 0.01262(6) Uani 1 1 d .
P1 P 0.52648(6) 0.84940(6) 0.34931(6) 0.01193(14) Uani 1 1 d .
P3 P 0.31926(6) 1.01949(6) 0.37821(6) 0.01300(14) Uani 1 1 d .
P4 P 0.33377(6) 0.86324(6) 0.41110(6) 0.01267(14) Uani 1 1 d .
P2 P 0.49202(6) 1.00533(6) 0.31860(6) 0.01283(14) Uani 1 1 d .
C2 C 0.6317(3) 0.6845(2) 0.5204(3) 0.0166(6) Uani 1 1 d .
C11 C 0.2933(3) 0.8060(3) 0.0325(2) 0.0189(6) Uani 1 1 d .
C21 C 0.6489(2) 0.7942(2) 0.2927(2) 0.0153(5) Uani 1 1 d .
H21A H 0.7231 0.8240 0.3569 0.018 Uiso 1 1 calc R
H21B H 0.6384 0.7095 0.2644 0.018 Uiso 1 1 calc R
C25 C 0.1893(2) 0.8335(3) 0.4286(3) 0.0173(6) Uani 1 1 d .
H25A H 0.1284 0.8548 0.3745 0.021 Uiso 1 1 calc R
H25B H 0.1718 0.7499 0.4060 0.021 Uiso 1 1 calc R
C14 C 0.2343(3) 0.6622(3) 0.0853(2) 0.0186(6) Uani 1 1 d .
C1 C 0.5207(3) 0.6282(2) 0.4302(3) 0.0172(6) Uani 1 1 d .
C13 C 0.1550(2) 0.7480(3) 0.1008(2) 0.0182(6) Uani 1 1 d .
C3 C 0.6078(3) 0.7322(3) 0.6292(3) 0.0182(6) Uani 1 1 d .
C4 C 0.4836(3) 0.7066(3) 0.6070(3) 0.0201(6) Uani 1 1 d .
C15 C 0.3196(2) 0.6986(3) 0.0426(2) 0.0186(6) Uani 1 1 d .
C12 C 0.1910(2) 0.8358(3) 0.0675(2) 0.0190(6) Uani 1 1 d .
C6 C 0.5001(3) 0.5538(3) 0.3032(3) 0.0234(7) Uani 1 1 d .
H6A H 0.4595 0.5941 0.2564 0.035 Uiso 1 1 calc GR
H6B H 0.4527 0.4808 0.2811 0.035 Uiso 1 1 calc GR
H6C H 0.5748 0.5391 0.2907 0.035 Uiso 1 1 calc GR
C26 C 0.1812(3) 0.8967(3) 0.5505(3) 0.0200(6) Uani 1 1 d .
H26A H 0.1977 0.9806 0.5736 0.024 Uiso 1 1 calc R
H26B H 0.2414 0.8755 0.6052 0.024 Uiso 1 1 calc R
C7 C 0.7525(3) 0.6825(3) 0.5084(3) 0.0227(6) Uani 1 1 d .
H7A H 0.7456 0.6536 0.4269 0.034 Uiso 1 1 calc GR
H7B H 0.7941 0.6322 0.5421 0.034 Uiso 1 1 calc GR
H7C H 0.7954 0.7604 0.5484 0.034 Uiso 1 1 calc GR
C5 C 0.4309(3) 0.6416(2) 0.4838(3) 0.0193(6) Uani 1 1 d .
C22 C 0.6585(2) 0.8279(2) 0.1940(2) 0.0160(6) Uani 1 1 d .
H22A H 0.5795 0.8207 0.1409 0.019 Uiso 1 1 calc R
H22B H 0.6938 0.9093 0.2272 0.019 Uiso 1 1 calc R
C17 C 0.1223(3) 0.9331(3) 0.0566(3) 0.0272(7) Uani 1 1 d .
H17A H 0.0992 0.9698 0.1252 0.041 Uiso 1 1 calc GR
H17B H 0.0528 0.9018 -0.0114 0.041 Uiso 1 1 calc GR
H17C H 0.1709 0.9900 0.0491 0.041 Uiso 1 1 calc GR
C23 C 0.7320(3) 0.7524(3) 0.1251(3) 0.0211(6) Uani 1 1 d .
H23A H 0.6985 0.6707 0.0941 0.025 Uiso 1 1 calc R
H23B H 0.8121 0.7621 0.1772 0.025 Uiso 1 1 calc R
C16 C 0.3559(3) 0.8726(3) -0.0153(3) 0.0258(7) Uani 1 1 d .
H16A H 0.3610 0.9553 0.0285 0.039 Uiso 1 1 calc GR
H16B H 0.3122 0.8529 -0.0963 0.039 Uiso 1 1 calc GR
H16C H 0.4342 0.8520 -0.0085 0.039 Uiso 1 1 calc GR
C18 C 0.0425(3) 0.7367(3) 0.1274(3) 0.0263(7) Uani 1 1 d .
H18A H 0.0514 0.6925 0.1751 0.039 Uiso 1 1 calc GR
H18B H -0.0214 0.6970 0.0555 0.039 Uiso 1 1 calc GR
H18C H 0.0253 0.8132 0.1687 0.039 Uiso 1 1 calc GR
C9 C 0.4244(3) 0.7351(3) 0.6988(3) 0.0280(7) Uani 1 1 d .
H9A H 0.4448 0.8171 0.7488 0.042 Uiso 1 1 calc GR
H9B H 0.4504 0.6899 0.7446 0.042 Uiso 1 1 calc GR
H9C H 0.3400 0.7167 0.6619 0.042 Uiso 1 1 calc GR
C8 C 0.6994(3) 0.7901(3) 0.7481(3) 0.0259(7) Uani 1 1 d .
H8A H 0.7674 0.8258 0.7417 0.039 Uiso 1 1 calc GR
H8B H 0.7224 0.7325 0.7796 0.039 Uiso 1 1 calc GR
H8C H 0.6668 0.8490 0.7992 0.039 Uiso 1 1 calc GR
C19 C 0.2117(3) 0.5424(3) 0.0840(3) 0.0274(7) Uani 1 1 d .
H19A H 0.2854 0.5123 0.1012 0.041 Uiso 1 1 calc GR
H19B H 0.1600 0.4907 0.0080 0.041 Uiso 1 1 calc GR
H19C H 0.1751 0.5478 0.1420 0.041 Uiso 1 1 calc GR
C20 C 0.4080(3) 0.6241(3) 0.0000(3) 0.0256(7) Uani 1 1 d .
H20A H 0.4605 0.6687 -0.0175 0.038 Uiso 1 1 calc GR
H20B H 0.3669 0.5562 -0.0694 0.038 Uiso 1 1 calc GR
H20C H 0.4530 0.6000 0.0598 0.038 Uiso 1 1 calc GR
C27 C 0.0603(3) 0.8686(3) 0.5593(3) 0.0281(7) Uani 1 1 d .
H27A H 0.0465 0.7859 0.5430 0.034 Uiso 1 1 calc R
H27B H -0.0008 0.8836 0.5003 0.034 Uiso 1 1 calc R
C10 C 0.3062(3) 0.5800(3) 0.4201(3) 0.0288(7) Uani 1 1 d .
H10A H 0.2574 0.6121 0.4682 0.043 Uiso 1 1 calc GR
H10B H 0.3052 0.4979 0.4031 0.043 Uiso 1 1 calc GR
H10C H 0.2762 0.5906 0.3482 0.043 Uiso 1 1 calc GR
O1 O 0.0185(3) 0.5208(3) 0.2671(4) 0.0805(12) Uani 1 1 d .
C28 C 0.0503(3) 0.9407(3) 0.6799(3) 0.0369(9) Uani 1 1 d .
H28A H -0.0270 0.9200 0.6812 0.055 Uiso 1 1 calc GR
H28B H 0.0622 1.0226 0.6959 0.055 Uiso 1 1 calc GR
H28C H 0.1095 0.9249 0.7386 0.055 Uiso 1 1 calc GR
C24 C 0.7361(3) 0.7844(3) 0.0245(3) 0.0306(8) Uani 1 1 d .
H24A H 0.6568 0.7804 -0.0242 0.046 Uiso 1 1 calc GR
H24B H 0.7771 0.7304 -0.0212 0.046 Uiso 1 1 calc GR
H24C H 0.7771 0.8625 0.0553 0.046 Uiso 1 1 calc GR
C31 C -0.0595(4) 0.3460(4) 0.2646(4) 0.0453(10) Uani 1 1 d .
H31A H -0.1090 0.2744 0.2045 0.054 Uiso 1 1 calc R
H31B H -0.0098 0.3291 0.3288 0.054 Uiso 1 1 calc R
C32 C 0.0138(4) 0.4003(4) 0.2160(4) 0.0525(11) Uani 1 1 d .
H32A H 0.0932 0.3793 0.2333 0.063 Uiso 1 1 calc R
H32B H -0.0215 0.3720 0.1316 0.063 Uiso 1 1 calc R
C29 C -0.0864(5) 0.5404(4) 0.2835(5) 0.0668(15) Uani 1 1 d .
H29A H -0.1422 0.5452 0.2147 0.080 Uiso 1 1 calc R
H29B H -0.0775 0.6137 0.3502 0.080 Uiso 1 1 calc R
C30 C -0.1315(7) 0.4379(6) 0.3056(8) 0.118(3) Uani 1 1 d .
H30A H -0.1200 0.4606 0.3883 0.142 Uiso 1 1 calc R
H30B H -0.2150 0.4112 0.2618 0.142 Uiso 1 1 calc R

loop_
_atom_site_aniso_label
_atom_site_aniso_U_11
_atom_site_aniso_U_22
_atom_site_aniso_U_33
_atom_site_aniso_U_23
_atom_site_aniso_U_13
_atom_site_aniso_U_12
Ru1 0.01398(11) 0.01103(11) 0.01363(11) 0.00674(9) 0.00702(8) 0.00346(8)
Ru2 0.01223(11) 0.01386(12) 0.01248(11) 0.00507(9) 0.00526(8) 0.00250(8)
P1 0.0127(3) 0.0125(3) 0.0135(3) 0.0063(3) 0.0067(3) 0.0036(3)
P3 0.0133(3) 0.0129(3) 0.0149(3) 0.0066(3) 0.0061(3) 0.0038(3)
P4 0.0133(3) 0.0125(3) 0.0146(3) 0.0062(3) 0.0067(3) 0.0020(3)
P2 0.0148(3) 0.0130(3) 0.0140(3) 0.0068(3) 0.0073(3) 0.0034(3)
C2 0.0213(15) 0.0126(13) 0.0216(15) 0.0105(12) 0.0096(12) 0.0071(11)
C11 0.0184(14) 0.0268(16) 0.0100(13) 0.0066(12) 0.0035(11) 0.0033(12)
C21 0.0177(14) 0.0141(14) 0.0189(14) 0.0076(12) 0.0113(11) 0.0058(11)
C25 0.0134(13) 0.0196(15) 0.0210(15) 0.0093(12) 0.0072(11) 0.0017(11)
C14 0.0178(14) 0.0187(15) 0.0140(14) 0.0022(12) 0.0036(11) 0.0010(11)
C1 0.0221(15) 0.0112(13) 0.0230(15) 0.0101(12) 0.0093(12) 0.0048(11)
C13 0.0125(13) 0.0222(15) 0.0138(13) 0.0028(12) 0.0017(11) 0.0001(11)
C3 0.0272(16) 0.0151(14) 0.0203(15) 0.0135(12) 0.0102(12) 0.0075(12)
C4 0.0288(16) 0.0162(14) 0.0263(16) 0.0148(13) 0.0160(13) 0.0073(12)
C15 0.0158(14) 0.0198(15) 0.0130(13) -0.0004(12) 0.0039(11) 0.0021(11)
C12 0.0162(14) 0.0230(16) 0.0134(14) 0.0048(12) 0.0015(11) 0.0042(12)
C6 0.0329(18) 0.0139(14) 0.0232(16) 0.0056(13) 0.0113(13) 0.0037(12)
C26 0.0187(15) 0.0234(16) 0.0201(15) 0.0076(13) 0.0109(12) 0.0009(12)
C7 0.0232(16) 0.0236(16) 0.0284(17) 0.0151(14) 0.0119(13) 0.0095(12)
C5 0.0228(15) 0.0122(14) 0.0284(16) 0.0124(13) 0.0101(13) 0.0048(11)
C22 0.0182(14) 0.0169(14) 0.0172(14) 0.0089(12) 0.0090(11) 0.0044(11)
C17 0.0249(17) 0.0276(18) 0.0229(16) 0.0081(14) 0.0016(13) 0.0092(13)
C23 0.0226(15) 0.0257(16) 0.0206(15) 0.0103(13) 0.0130(12) 0.0096(12)
C16 0.0261(17) 0.0329(18) 0.0204(16) 0.0131(14) 0.0074(13) 0.0024(14)
C18 0.0144(15) 0.0329(18) 0.0230(16) 0.0029(14) 0.0055(12) -0.0026(13)
C9 0.040(2) 0.0238(17) 0.039(2) 0.0204(16) 0.0289(16) 0.0140(14)
C8 0.0351(18) 0.0243(17) 0.0226(16) 0.0148(14) 0.0078(14) 0.0084(14)
C19 0.0274(17) 0.0206(16) 0.0258(17) 0.0046(14) 0.0033(13) -0.0032(13)
C20 0.0234(16) 0.0274(17) 0.0207(16) 0.0031(14) 0.0085(13) 0.0055(13)
C27 0.0241(17) 0.0301(18) 0.0311(18) 0.0073(15) 0.0174(14) -0.0018(13)
C10 0.0242(17) 0.0186(16) 0.045(2) 0.0155(15) 0.0093(15) 0.0005(13)
O1 0.069(3) 0.064(3) 0.123(4) 0.041(2) 0.047(2) 0.0134(19)
C28 0.033(2) 0.039(2) 0.038(2) 0.0043(17) 0.0260(17) -0.0028(16)
C24 0.0321(18) 0.049(2) 0.0250(17) 0.0228(17) 0.0183(14) 0.0162(16)
C31 0.043(2) 0.040(2) 0.046(2) 0.017(2) 0.0060(19) 0.0016(18)
C32 0.065(3) 0.043(3) 0.039(2) 0.009(2) 0.013(2) -0.003(2)
C29 0.073(4) 0.043(3) 0.098(4) 0.023(3) 0.053(3) 0.012(2)
C30 0.140(6) 0.069(4) 0.202(9) 0.049(5) 0.143(6) 0.034(4)

loop_
_atom_type_symbol
_atom_type_description
_atom_type_scat_dispersion_real
_atom_type_scat_dispersion_imag
_atom_type_scat_source
C C 0.0033 0.0016 'International Tables Vol C Tables 4.2.6.8 and 6.1.1.4'
H H 0.0000 0.0000 'International Tables Vol C Tables 4.2.6.8 and 6.1.1.4'
O O 0.0106 0.0060 'International Tables Vol C Tables 4.2.6.8 and 6.1.1.4'
P P 0.1023 0.0942 'International Tables Vol C Tables 4.2.6.8 and 6.1.1.4'
Ru Ru -1.2594 0.8363 'International Tables Vol C Tables 4.2.6.8 and 6.1.1.4'

loop_
_geom_angle_atom_site_label_1
_geom_angle_atom_site_label_2
_geom_angle_atom_site_label_3
_geom_angle
_geom_angle_site_symmetry_1
_geom_angle_site_symmetry_3
P1 Ru1 P3 84.74(2) . 2_676
P1 Ru1 P4 68.63(2) . .
P1 Ru1 P2 118.14(2) . 2_676
P4 Ru1 P3 118.58(2) . 2_676
P4 Ru1 P2 86.18(3) . 2_676
P2 Ru1 P3 58.89(2) 2_676 2_676
C2 Ru1 P1 101.81(7) . .
C2 Ru1 P3 92.40(8) . 2_676
C2 Ru1 P4 145.34(8) . .
C2 Ru1 P2 125.53(8) . 2_676
C2 Ru1 C1 37.02(10) . .
C2 Ru1 C3 36.88(10) . .
C2 Ru1 C4 61.44(10) . .
C2 Ru1 C5 61.03(10) . .
C1 Ru1 P1 92.01(7) . .
C1 Ru1 P3 127.38(8) . 2_676
C1 Ru1 P4 108.53(7) . .
C1 Ru1 P2 149.78(7) . 2_676
C1 Ru1 C4 60.89(11) . .
C1 Ru1 C5 36.24(10) . .
C3 Ru1 P1 137.44(8) . .
C3 Ru1 P3 87.15(8) . 2_676
C3 Ru1 P4 147.80(8) . .
C3 Ru1 P2 92.23(8) . 2_676
C3 Ru1 C1 61.09(10) . .
C3 Ru1 C4 36.47(10) . .
C3 Ru1 C5 60.39(10) . .
C4 Ru1 P1 152.03(8) . .
C4 Ru1 P3 116.36(8) . 2_676
C4 Ru1 P4 111.32(8) . .
C4 Ru1 P2 89.37(8) . 2_676
C5 Ru1 P1 117.07(8) . .
C5 Ru1 P3 147.49(7) . 2_676
C5 Ru1 P4 92.74(7) . .
C5 Ru1 P2 119.78(8) . 2_676
C5 Ru1 C4 36.12(11) . .
P1 Ru2 P3 85.55(2) . .
P1 Ru2 P2 52.65(2) . .
P4 Ru2 P1 68.73(2) . .
P4 Ru2 P3 52.53(2) . .
P4 Ru2 P2 86.71(2) . .
P2 Ru2 P3 57.16(2) . .
C11 Ru2 P1 123.80(8) . .
C11 Ru2 P3 122.15(8) . .
C11 Ru2 P4 167.29(8) . .
C11 Ru2 P2 99.48(8) . .
C14 Ru2 P1 123.45(8) . .
C14 Ru2 P3 144.12(8) . .
C14 Ru2 P4 114.45(8) . .
C14 Ru2 P2 156.41(8) . .
C14 Ru2 C11 62.07(11) . .
C14 Ru2 C13 37.82(11) . .
C14 Ru2 C15 37.46(10) . .
C14 Ru2 C12 62.22(11) . .
C13 Ru2 P1 158.99(8) . .
C13 Ru2 P3 108.79(8) . .
C13 Ru2 P4 107.32(8) . .
C13 Ru2 P2 148.20(8) . .
C13 Ru2 C11 61.97(11) . .
C13 Ru2 C15 62.42(11) . .
C13 Ru2 C12 37.08(11) . .
C15 Ru2 P1 108.95(8) . .
C15 Ru2 P3 158.59(8) . .
C15 Ru2 P4 146.92(8) . .
C15 Ru2 P2 119.01(8) . .
C15 Ru2 C11 36.62(11) . .
C15 Ru2 C12 61.46(11) . .
C12 Ru2 P1 158.29(8) . .
C12 Ru2 P3 99.31(8) . .
C12 Ru2 P4 130.58(8) . .
C12 Ru2 P2 112.68(8) . .
C12 Ru2 C11 36.72(10) . .
Ru1 P1 Ru2 108.93(3) . .
Ru1 P1 P4 55.90(2) . .
Ru2 P1 P4 55.53(2) . .
P2 P1 Ru1 124.18(4) . .
P2 P1 Ru2 67.48(3) . .
P2 P1 P4 87.16(3) . .
C21 P1 Ru1 118.45(9) . .
C21 P1 Ru2 121.53(9) . .
C21 P1 P4 163.51(9) . .
C21 P1 P2 106.98(9) . .
Ru1 P3 Ru2 121.15(3) 2_676 .
P4 P3 Ru1 117.57(3) . 2_676
P4 P3 Ru2 59.63(3) . .
P4 P3 P2 93.81(4) . .
P2 P3 Ru1 60.37(2) . 2_676
P2 P3 Ru2 61.30(2) . .
Ru1 P4 P1 55.47(2) . .
Ru2 P4 Ru1 108.73(3) . .
Ru2 P4 P1 55.75(2) . .
P3 P4 Ru1 122.58(4) . .
P3 P4 Ru2 67.84(3) . .
P3 P4 P1 86.32(3) . .
C25 P4 Ru1 124.26(9) . .
C25 P4 Ru2 117.47(9) . .
C25 P4 P1 165.51(10) . .
C25 P4 P3 103.20(10) . .
Ru1 P2 Ru2 121.76(3) 2_676 .
P1 P2 Ru1 116.03(3) . 2_676
P1 P2 Ru2 59.87(3) . .
P1 P2 P3 92.69(3) . .
P3 P2 Ru1 60.74(3) . 2_676
P3 P2 Ru2 61.54(2) . .
C1 C2 Ru1 72.03(16) . .
C1 C2 C7 127.6(3) . .
C3 C2 Ru1 72.09(16) . .
C3 C2 C1 107.1(3) . .
C3 C2 C7 124.9(3) . .
C7 C2 Ru1 126.80(19) . .
C15 C11 Ru2 70.77(16) . .
C15 C11 C12 107.9(3) . .
C15 C11 C16 126.4(3) . .
C12 C11 Ru2 70.94(16) . .
C12 C11 C16 125.5(3) . .
C16 C11 Ru2 127.3(2) . .
P1 C21 H21A 108.6 . .
P1 C21 H21B 108.6 . .
H21A C21 H21B 107.6 . .
C22 C21 P1 114.60(19) . .
C22 C21 H21A 108.6 . .
C22 C21 H21B 108.6 . .
P4 C25 H25A 108.3 . .
P4 C25 H25B 108.3 . .
H25A C25 H25B 107.4 . .
C26 C25 P4 115.8(2) . .
C26 C25 H25A 108.3 . .
C26 C25 H25B 108.3 . .
C13 C14 Ru2 71.14(16) . .
C13 C14 C15 107.6(3) . .
C13 C14 C19 124.6(3) . .
C15 C14 Ru2 72.93(16) . .
C15 C14 C19 126.0(3) . .
C19 C14 Ru2 133.3(2) . .
C2 C1 Ru1 70.95(16) . .
C2 C1 C6 127.8(3) . .
C6 C1 Ru1 127.64(19) . .
C5 C1 Ru1 73.06(16) . .
C5 C1 C2 108.1(3) . .
C5 C1 C6 123.7(3) . .
C14 C13 Ru2 71.04(16) . .
C14 C13 C18 125.7(3) . .
C12 C13 Ru2 73.31(16) . .
C12 C13 C14 108.0(3) . .
C12 C13 C18 125.6(3) . .
C18 C13 Ru2 129.1(2) . .
C2 C3 Ru1 71.02(15) . .
C2 C3 C8 125.5(3) . .
C4 C3 Ru1 73.04(15) . .
C4 C3 C2 108.9(3) . .
C4 C3 C8 125.4(3) . .
C8 C3 Ru1 126.2(2) . .
C3 C4 Ru1 70.49(15) . .
C3 C4 C9 125.3(3) . .
C5 C4 Ru1 71.84(15) . .
C5 C4 C3 107.1(3) . .
C5 C4 C9 127.5(3) . .
C9 C4 Ru1 126.6(2) . .
C11 C15 Ru2 72.61(16) . .
C11 C15 C14 108.2(3) . .
C11 C15 C20 127.3(3) . .
C14 C15 Ru2 69.61(16) . .
C14 C15 C20 123.9(3) . .
C20 C15 Ru2 130.2(2) . .
C11 C12 Ru2 72.34(15) . .
C11 C12 C17 126.6(3) . .
C13 C12 Ru2 69.61(15) . .
C13 C12 C11 108.3(3) . .
C13 C12 C17 124.6(3) . .
C17 C12 Ru2 129.8(2) . .
C1 C6 H6A 109.5 . .
C1 C6 H6B 109.5 . .
C1 C6 H6C 109.5 . .
H6A C6 H6B 109.5 . .
H6A C6 H6C 109.5 . .
H6B C6 H6C 109.5 . .
C25 C26 H26A 108.9 . .
C25 C26 H26B 108.9 . .
C25 C26 C27 113.3(2) . .
H26A C26 H26B 107.7 . .
C27 C26 H26A 108.9 . .
C27 C26 H26B 108.9 . .
C2 C7 H7A 109.5 . .
C2 C7 H7B 109.5 . .
C2 C7 H7C 109.5 . .
H7A C7 H7B 109.5 . .
H7A C7 H7C 109.5 . .
H7B C7 H7C 109.5 . .
C1 C5 Ru1 70.70(16) . .
C1 C5 C4 108.9(3) . .
C1 C5 C10 123.5(3) . .
C4 C5 Ru1 72.04(16) . .
C4 C5 C10 127.0(3) . .
C10 C5 Ru1 130.4(2) . .
C21 C22 H22A 109.0 . .
C21 C22 H22B 109.0 . .
H22A C22 H22B 107.8 . .
C23 C22 C21 112.8(2) . .
C23 C22 H22A 109.0 . .
C23 C22 H22B 109.0 . .
C12 C17 H17A 109.5 . .
C12 C17 H17B 109.5 . .
C12 C17 H17C 109.5 . .
H17A C17 H17B 109.5 . .
H17A C17 H17C 109.5 . .
H17B C17 H17C 109.5 . .
C22 C23 H23A 109.2 . .
C22 C23 H23B 109.2 . .
C22 C23 C24 111.8(2) . .
H23A C23 H23B 107.9 . .
C24 C23 H23A 109.2 . .
C24 C23 H23B 109.2 . .
C11 C16 H16A 109.5 . .
C11 C16 H16B 109.5 . .
C11 C16 H16C 109.5 . .
H16A C16 H16B 109.5 . .
H16A C16 H16C 109.5 . .
H16B C16 H16C 109.5 . .
C13 C18 H18A 109.5 . .
C13 C18 H18B 109.5 . .
C13 C18 H18C 109.5 . .
H18A C18 H18B 109.5 . .
H18A C18 H18C 109.5 . .
H18B C18 H18C 109.5 . .
C4 C9 H9A 109.5 . .
C4 C9 H9B 109.5 . .
C4 C9 H9C 109.5 . .
H9A C9 H9B 109.5 . .
H9A C9 H9C 109.5 . .
H9B C9 H9C 109.5 . .
C3 C8 H8A 109.5 . .
C3 C8 H8B 109.5 . .
C3 C8 H8C 109.5 . .
H8A C8 H8B 109.5 . .
H8A C8 H8C 109.5 . .
H8B C8 H8C 109.5 . .
C14 C19 H19A 109.5 . .
C14 C19 H19B 109.5 . .
C14 C19 H19C 109.5 . .
H19A C19 H19B 109.5 . .
H19A C19 H19C 109.5 . .
H19B C19 H19C 109.5 . .
C15 C20 H20A 109.5 . .
C15 C20 H20B 109.5 . .
C15 C20 H20C 109.5 . .
H20A C20 H20B 109.5 . .
H20A C20 H20C 109.5 . .
H20B C20 H20C 109.5 . .
C26 C27 H27A 109.1 . .
C26 C27 H27B 109.1 . .
C26 C27 C28 112.5(3) . .
H27A C27 H27B 107.8 . .
C28 C27 H27A 109.1 . .
C28 C27 H27B 109.1 . .
C5 C10 H10A 109.5 . .
C5 C10 H10B 109.5 . .
C5 C10 H10C 109.5 . .
H10A C10 H10B 109.5 . .
H10A C10 H10C 109.5 . .
H10B C10 H10C 109.5 . .
C29 O1 C32 106.4(4) . .
C27 C28 H28A 109.5 . .
C27 C28 H28B 109.5 . .
C27 C28 H28C 109.5 . .
H28A C28 H28B 109.5 . .
H28A C28 H28C 109.5 . .
H28B C28 H28C 109.5 . .
C23 C24 H24A 109.5 . .
C23 C24 H24B 109.5 . .
C23 C24 H24C 109.5 . .
H24A C24 H24B 109.5 . .
H24A C24 H24C 109.5 . .
H24B C24 H24C 109.5 . .
H31A C31 H31B 109.2 . .
C32 C31 H31A 111.3 . .
C32 C31 H31B 111.3 . .
C30 C31 H31A 111.3 . .
C30 C31 H31B 111.3 . .
C30 C31 C32 102.5(4) . .
O1 C32 C31 108.3(4) . .
O1 C32 H32A 110.0 . .
O1 C32 H32B 110.0 . .
C31 C32 H32A 110.0 . .
C31 C32 H32B 110.0 . .
H32A C32 H32B 108.4 . .
O1 C29 H29A 110.2 . .
O1 C29 H29B 110.2 . .
O1 C29 C30 107.4(4) . .
H29A C29 H29B 108.5 . .
C30 C29 H29A 110.2 . .
C30 C29 H29B 110.2 . .
C31 C30 C29 104.5(4) . .
C31 C30 H30A 110.9 . .
C31 C30 H30B 110.9 . .
C29 C30 H30A 110.9 . .
C29 C30 H30B 110.9 . .
H30A C30 H30B 108.9 . .

loop_
_geom_bond_atom_site_label_1
_geom_bond_atom_site_label_2
_geom_bond_distance
_geom_bond_site_symmetry_2
Ru1 P1 2.3319(7) .
Ru1 P3 2.4373(7) 2_676
Ru1 P4 2.3437(7) .
Ru1 P2 2.4284(8) 2_676
Ru1 C2 2.253(3) .
Ru1 C1 2.268(3) .
Ru1 C3 2.267(3) .
Ru1 C4 2.301(3) .
Ru1 C5 2.298(3) .
Ru2 P1 2.3378(7) .
Ru2 P3 2.5028(8) .
Ru2 P4 2.3317(7) .
Ru2 P2 2.4969(7) .
Ru2 C11 2.279(3) .
Ru2 C14 2.211(3) .
Ru2 C13 2.212(3) .
Ru2 C15 2.255(3) .
Ru2 C12 2.260(3) .
P1 P4 2.6357(10) .
P1 P2 2.1489(10) .
P1 C21 1.850(3) .
P3 Ru1 2.4373(7) 2_676
P3 P4 2.1449(10) .
P3 P2 2.3918(10) .
P4 C25 1.853(3) .
P2 Ru1 2.4284(8) 2_676
C2 C1 1.435(4) .
C2 C3 1.430(4) .
C2 C7 1.492(4) .
C11 C15 1.424(4) .
C11 C12 1.430(4) .
C11 C16 1.510(4) .
C21 H21A 0.9700 .
C21 H21B 0.9700 .
C21 C22 1.528(4) .
C25 H25A 0.9700 .
C25 H25B 0.9700 .
C25 C26 1.515(4) .
C14 C13 1.433(4) .
C14 C15 1.434(4) .
C14 C19 1.506(4) .
C1 C6 1.499(4) .
C1 C5 1.420(4) .
C13 C12 1.423(4) .
C13 C18 1.498(4) .
C3 C4 1.430(4) .
C3 C8 1.500(4) .
C4 C5 1.426(4) .
C4 C9 1.495(4) .
C15 C20 1.503(4) .
C12 C17 1.500(4) .
C6 H6A 0.9600 .
C6 H6B 0.9600 .
C6 H6C 0.9600 .
C26 H26A 0.9700 .
C26 H26B 0.9700 .
C26 C27 1.525(4) .
C7 H7A 0.9600 .
C7 H7B 0.9600 .
C7 H7C 0.9600 .
C5 C10 1.499(4) .
C22 H22A 0.9700 .
C22 H22B 0.9700 .
C22 C23 1.517(4) .
C17 H17A 0.9600 .
C17 H17B 0.9600 .
C17 H17C 0.9600 .
C23 H23A 0.9700 .
C23 H23B 0.9700 .
C23 C24 1.521(4) .
C16 H16A 0.9600 .
C16 H16B 0.9600 .
C16 H16C 0.9600 .
C18 H18A 0.9600 .
C18 H18B 0.9600 .
C18 H18C 0.9600 .
C9 H9A 0.9600 .
C9 H9B 0.9600 .
C9 H9C 0.9600 .
C8 H8A 0.9600 .
C8 H8B 0.9600 .
C8 H8C 0.9600 .
C19 H19A 0.9600 .
C19 H19B 0.9600 .
C19 H19C 0.9600 .
C20 H20A 0.9600 .
C20 H20B 0.9600 .
C20 H20C 0.9600 .
C27 H27A 0.9700 .
C27 H27B 0.9700 .
C27 C28 1.528(5) .
C10 H10A 0.9600 .
C10 H10B 0.9600 .
C10 H10C 0.9600 .
O1 C32 1.384(5) .
O1 C29 1.340(6) .
C28 H28A 0.9600 .
C28 H28B 0.9600 .
C28 H28C 0.9600 .
C24 H24A 0.9600 .
C24 H24B 0.9600 .
C24 H24C 0.9600 .
C31 H31A 0.9700 .
C31 H31B 0.9700 .
C31 C32 1.502(6) .
C31 C30 1.471(7) .
C32 H32A 0.9700 .
C32 H32B 0.9700 .
C29 H29A 0.9700 .
C29 H29B 0.9700 .
C29 C30 1.534(7) .
C30 H30A 0.9700 .
C30 H30B 0.9700 .
